data_2211110
loop_
_publ_author_name
'Cruz, Silvia'
'Cobo, Justo'
'Low, John N.'
'Glidewell, Christopher'

_publ_section_title
;Hydrogen-bonded sheets in
 4-amino-8,8-dimethyl-2-(methylsulfanyl)-8,9-dihydropyrimidino[4,5-<i>b</i>]quinolin-6(7<i>H</i>)-one
;
_journal_coeditor_code LH2204
_journal_issue 11
_journal_name_full 'Acta Crystallographica Section E'
_journal_page_first o4933
_journal_page_last o4935
_journal_paper_doi 10.1107/S1600536806040633
_journal_volume 62
_journal_year 2006
_chemical_formula_iupac 'C14 H16 N4 O S'
_chemical_formula_moiety 'C14 H16 N4 O S'
_chemical_formula_sum 'C14 H16 N4 O S'
_chemical_formula_weight 288.37
_chemical_name_systematic
;
4-Amino-8,8-dimethyl-2-
(methanesulfanyl)-8,9-dihydropyrimidino[4,5-b]quinolin-6(7H)-one
;
_space_group_IT_number 14
_symmetry_cell_setting monoclinic
_symmetry_space_group_name_Hall '-P 2ybc'
_symmetry_space_group_name_H-M 'P 1 21/c 1'
_atom_sites_solution_hydrogens geom
_atom_sites_solution_primary direct
_atom_sites_solution_secondary difmap
_cell_angle_alpha 90.00
_cell_angle_beta 101.208(6)
_cell_angle_gamma 90.00
_cell_formula_units_Z 4
_cell_length_a 10.7138(11)
_cell_length_b 15.1368(15)
_cell_length_c 8.9112(6)
_cell_measurement_reflns_used 3245
_cell_measurement_temperature 120(2)
_cell_measurement_theta_max 27.54
_cell_measurement_theta_min 2.36
_cell_volume 1417.6(2)
_computing_cell_refinement 'DENZO (Otwinowski & Minor, 1997) and COLLECT'
_computing_data_collection 'COLLECT (Hooft, 1999)'
_computing_data_reduction 'DENZO and COLLECT'
_computing_molecular_graphics 'PLATON (Spek, 2003)'
_computing_publication_material 'SHELXL97 and PRPKAPPA (Ferguson, 1999)'
_computing_structure_refinement 'OSCAIL and SHELXL97 (Sheldrick, 1997)'
_computing_structure_solution 'OSCAIL (McArdle, 2003) and SHELXS97 (Sheldrick, 1997)'
_diffrn_ambient_temperature 120(2)
_diffrn_detector_area_resol_mean 9.091
_diffrn_measured_fraction_theta_full 0.992
_diffrn_measured_fraction_theta_max 0.992
_diffrn_measurement_device_type 'Bruker--Nonius KappaCCD'
_diffrn_measurement_method '\f and \w scans'
_diffrn_radiation_monochromator graphite
_diffrn_radiation_source 'Bruker-Nonius FR591 rotating anode'
_diffrn_radiation_type 'Mo K\a'
_diffrn_radiation_wavelength 0.71073
_diffrn_reflns_av_R_equivalents 0.0723
_diffrn_reflns_av_sigmaI/netI 0.0618
_diffrn_reflns_limit_h_max 13
_diffrn_reflns_limit_h_min -13
_diffrn_reflns_limit_k_max 19
_diffrn_reflns_limit_k_min -19
_diffrn_reflns_limit_l_max 11
_diffrn_reflns_limit_l_min -11
_diffrn_reflns_number 20540
_diffrn_reflns_theta_full 27.54
_diffrn_reflns_theta_max 27.54
_diffrn_reflns_theta_min 2.36
_diffrn_standards_decay_% 0
_exptl_absorpt_coefficient_mu 0.230
_exptl_absorpt_correction_T_max 0.960
_exptl_absorpt_correction_T_min 0.926
_exptl_absorpt_correction_type multi-scan
_exptl_absorpt_process_details '(SADABS; Sheldrick, 2003)'
_exptl_crystal_colour colourless
_exptl_crystal_density_diffrn 1.351
_exptl_crystal_density_method 'not measured'
_exptl_crystal_description block
_exptl_crystal_F_000 608
_exptl_crystal_size_max 0.40
_exptl_crystal_size_mid 0.24
_exptl_crystal_size_min 0.18
_refine_diff_density_max 0.346
_refine_diff_density_min -0.326
_refine_ls_extinction_method none
_refine_ls_goodness_of_fit_ref 1.022
_refine_ls_hydrogen_treatment constr
_refine_ls_matrix_type full
_refine_ls_number_parameters 184
_refine_ls_number_reflns 3245
_refine_ls_number_restraints 0
_refine_ls_restrained_S_all 1.022
_refine_ls_R_factor_all 0.1026
_refine_ls_R_factor_gt 0.0541
_refine_ls_shift/su_max 0.000
_refine_ls_shift/su_mean 0.000
_refine_ls_structure_factor_coef Fsqd
_refine_ls_weighting_details 'w=1/[\s^2^(Fo^2^)+(0.0693P)^2^+0.6375P] where P=(Fo^2^+2Fc^2^)/3'
_refine_ls_weighting_scheme calc
_refine_ls_wR_factor_gt 0.1213
_refine_ls_wR_factor_ref 0.1431
_reflns_number_gt 2115
_reflns_number_total 3245
_reflns_threshold_expression I>2\s(I)
_cod_data_source_file lh2204.cif
_cod_data_source_block I
_cod_original_sg_symbol_H-M 'P 21/c'
_cod_database_code 2211110
_cod_database_fobs_code 2211110

loop_
_symmetry_equiv_pos_as_xyz
'x, y, z'
'-x, y+1/2, -z+1/2'
'-x, -y, -z'
'x, -y-1/2, z-1/2'

loop_
_atom_site_type_symbol
_atom_site_label
_atom_site_fract_x
_atom_site_fract_y
_atom_site_fract_z
_atom_site_U_iso_or_equiv
_atom_site_adp_type
_atom_site_calc_flag
_atom_site_refinement_flags
_atom_site_occupancy
N N1 0.74462(19) 0.39484(12) 0.7310(2) 0.0288(5) Uani d . 1
C C2 0.6764(2) 0.39091(15) 0.8384(3) 0.0290(5) Uani d . 1
S S2 0.69070(6) 0.29872(4) 0.95954(7) 0.0350(2) Uani d . 1
C C21 0.8107(3) 0.23543(17) 0.8931(3) 0.0355(6) Uani d . 1
N N3 0.59209(19) 0.45107(12) 0.8743(2) 0.0283(5) Uani d . 1
C C4 0.5710(2) 0.52293(15) 0.7856(2) 0.0250(5) Uani d . 1
N N4 0.48914(19) 0.58258(13) 0.8191(2) 0.0301(5) Uani d . 1
C C4A 0.6340(2) 0.53342(14) 0.6572(2) 0.0250(5) Uani d . 1
C C5 0.6103(2) 0.60132(15) 0.5486(2) 0.0260(5) Uani d . 1
C C5A 0.6734(2) 0.60094(14) 0.4270(2) 0.0247(5) Uani d . 1
C C6 0.6463(2) 0.66958(15) 0.3058(2) 0.0274(5) Uani d . 1
O O6 0.58072(17) 0.73385(11) 0.32040(18) 0.0338(4) Uani d . 1
C C7 0.7028(2) 0.65422(16) 0.1666(3) 0.0311(6) Uani d . 1
C C8 0.8376(2) 0.61671(15) 0.2029(2) 0.0274(5) Uani d . 1
C C81 0.8854(3) 0.59856(16) 0.0546(3) 0.0334(6) Uani d . 1
C C82 0.9273(3) 0.68183(16) 0.3016(3) 0.0358(6) Uani d . 1
C C9 0.8344(2) 0.52914(15) 0.2897(3) 0.0312(6) Uani d . 1
C C9A 0.7636(2) 0.53374(14) 0.4198(2) 0.0252(5) Uani d . 1
N N10 0.78922(18) 0.46986(12) 0.5234(2) 0.0279(5) Uani d . 1
C C10A 0.7220(2) 0.46742(15) 0.6375(2) 0.0263(5) Uani d . 1
H H21A 0.7841 0.2243 0.7832 0.053 Uiso calc R 1
H H21B 0.8226 0.1790 0.9479 0.053 Uiso calc R 1
H H21C 0.8910 0.2684 0.9119 0.053 Uiso calc R 1
H H4A 0.4592 0.5712 0.9047 0.036 Uiso d R 1
H H4B 0.4941 0.6379 0.7837 0.036 Uiso d R 1
H H5 0.5517 0.6471 0.5583 0.031 Uiso calc R 1
H H7A 0.7041 0.7109 0.1115 0.037 Uiso calc R 1
H H7B 0.6476 0.6128 0.0975 0.037 Uiso calc R 1
H H81A 0.8307 0.5543 -0.0060 0.050 Uiso calc R 1
H H81B 0.9729 0.5764 0.0793 0.050 Uiso calc R 1
H H81C 0.8831 0.6534 -0.0044 0.050 Uiso calc R 1
H H82A 0.9243 0.7388 0.2489 0.054 Uiso calc R 1
H H82B 1.0144 0.6587 0.3190 0.054 Uiso calc R 1
H H82C 0.9008 0.6897 0.4000 0.054 Uiso calc R 1
H H9A 0.7943 0.4834 0.2165 0.037 Uiso calc R 1
H H9B 0.9230 0.5103 0.3305 0.037 Uiso calc R 1

loop_
_atom_site_aniso_label
_atom_site_aniso_U_11
_atom_site_aniso_U_22
_atom_site_aniso_U_33
_atom_site_aniso_U_12
_atom_site_aniso_U_13
_atom_site_aniso_U_23
N1 0.0383(12) 0.0191(10) 0.0309(11) 0.0019(9) 0.0112(9) 0.0049(8)
C2 0.0341(14) 0.0219(12) 0.0303(12) -0.0026(10) 0.0048(10) 0.0034(9)
S2 0.0459(4) 0.0266(3) 0.0350(4) 0.0031(3) 0.0143(3) 0.0098(3)
C21 0.0468(16) 0.0229(12) 0.0380(14) 0.0050(12) 0.0111(12) 0.0083(10)
N3 0.0351(11) 0.0213(10) 0.0298(11) 0.0004(9) 0.0094(8) 0.0029(8)
C4 0.0286(12) 0.0194(12) 0.0266(11) -0.0033(10) 0.0047(9) -0.0015(9)
N4 0.0429(12) 0.0191(10) 0.0309(11) -0.0006(9) 0.0137(9) 0.0007(8)
C4A 0.0317(13) 0.0169(11) 0.0267(12) -0.0025(10) 0.0064(9) -0.0022(9)
C5 0.0308(13) 0.0197(12) 0.0279(12) -0.0015(10) 0.0068(10) -0.0022(9)
C5A 0.0306(13) 0.0156(11) 0.0280(12) -0.0026(9) 0.0058(10) -0.0012(9)
C6 0.0338(13) 0.0219(12) 0.0258(12) -0.0026(11) 0.0042(10) 0.0007(9)
O6 0.0452(11) 0.0210(9) 0.0362(9) 0.0063(8) 0.0104(8) 0.0039(7)
C7 0.0376(14) 0.0277(13) 0.0284(12) 0.0010(11) 0.0078(10) 0.0048(10)
C8 0.0372(14) 0.0200(12) 0.0265(12) -0.0008(10) 0.0102(10) -0.0008(9)
C81 0.0450(16) 0.0258(14) 0.0321(13) -0.0013(11) 0.0138(11) 0.0000(10)
C82 0.0400(15) 0.0307(14) 0.0391(14) -0.0059(12) 0.0137(11) -0.0054(11)
C9 0.0448(15) 0.0218(12) 0.0300(13) 0.0031(11) 0.0152(11) 0.0018(10)
C9A 0.0329(13) 0.0171(11) 0.0264(12) -0.0009(10) 0.0081(10) 0.0001(9)
N10 0.0381(12) 0.0182(10) 0.0294(10) 0.0025(9) 0.0117(9) 0.0028(8)
C10A 0.0336(13) 0.0198(12) 0.0257(11) -0.0018(10) 0.0062(9) 0.0001(9)

loop_
_atom_type_symbol
_atom_type_description
_atom_type_scat_dispersion_real
_atom_type_scat_dispersion_imag
_atom_type_scat_source
C C 0.0033 0.0016 'International Tables Vol C Tables 4.2.6.8 and 6.1.1.4'
H H 0.0000 0.0000 'International Tables Vol C Tables 4.2.6.8 and 6.1.1.4'
N N 0.0061 0.0033 'International Tables Vol C Tables 4.2.6.8 and 6.1.1.4'
O O 0.0106 0.0060 'International Tables Vol C Tables 4.2.6.8 and 6.1.1.4'
S S 0.1246 0.1234 'International Tables Vol C Tables 4.2.6.8 and 6.1.1.4'

loop_
_geom_angle_atom_site_label_1
_geom_angle_atom_site_label_2
_geom_angle_atom_site_label_3
_geom_angle
_geom_angle_publ_flag
C2 N1 C10A 114.9(2) no
N1 C2 N3 128.9(2) no
N1 C2 S2 119.38(18) no
N3 C2 S2 111.68(17) no
C2 S2 C21 101.78(12) y
S2 C21 H21A 109.5 no
S2 C21 H21B 109.5 no
H21A C21 H21B 109.5 no
S2 C21 H21C 109.5 no
H21A C21 H21C 109.5 no
H21B C21 H21C 109.5 no
C4 N3 C2 116.59(19) no
N4 C4 N3 117.5(2) no
N4 C4 C4A 122.1(2) no
N3 C4 C4A 120.4(2) no
C4 N4 H4A 114.8 no
C4 N4 H4B 117.8 no
H4A N4 H4B 122.0 no
C5 C4A C10A 118.0(2) no
C5 C4A C4 125.3(2) no
C10A C4A C4 116.6(2) no
C5A C5 C4A 119.2(2) no
C5A C5 H5 120.4 no
C4A C5 H5 120.4 no
C5 C5A C9A 118.7(2) no
C5 C5A C6 120.7(2) no
C9A C5A C6 120.6(2) no
O6 C6 C5A 121.0(2) no
O6 C6 C7 123.0(2) no
C5A C6 C7 116.0(2) no
C6 C7 C8 113.59(19) no
C6 C7 H7A 108.8 no
C8 C7 H7A 108.8 no
C6 C7 H7B 108.8 no
C8 C7 H7B 108.8 no
H7A C7 H7B 107.7 no
C7 C8 C82 110.2(2) no
C7 C8 C81 110.20(19) no
C82 C8 C81 109.5(2) no
C7 C8 C9 108.33(19) no
C82 C8 C9 109.8(2) no
C81 C8 C9 108.84(18) no
C8 C81 H81A 109.5 no
C8 C81 H81B 109.5 no
H81A C81 H81B 109.5 no
C8 C81 H81C 109.5 no
H81A C81 H81C 109.5 no
H81B C81 H81C 109.5 no
C8 C82 H82A 109.5 no
C8 C82 H82B 109.5 no
H82A C82 H82B 109.5 no
C8 C82 H82C 109.5 no
H82A C82 H82C 109.5 no
H82B C82 H82C 109.5 no
C9A C9 C8 114.27(19) no
C9A C9 H9A 108.7 no
C8 C9 H9A 108.7 no
C9A C9 H9B 108.7 no
C8 C9 H9B 108.7 no
H9A C9 H9B 107.6 no
N10 C9A C5A 122.9(2) no
N10 C9A C9 115.76(19) no
C5A C9A C9 121.32(19) no
C9A N10 C10A 118.2(2) no
N10 C10A N1 114.8(2) no
N10 C10A C4A 122.7(2) no
N1 C10A C4A 122.4(2) no

loop_
_geom_bond_atom_site_label_1
_geom_bond_atom_site_label_2
_geom_bond_distance
_geom_bond_publ_flag
N1 C2 1.314(3) y
C2 N3 1.364(3) y
N3 C4 1.338(3) y
C4 C4A 1.445(3) y
C4A C5 1.401(3) y
C5 C5A 1.384(3) y
C5A C9A 1.413(3) y
C9A N10 1.328(3) y
N10 C10A 1.356(3) y
C10A N1 1.371(3) y
C4A C10A 1.408(3) y
C2 S2 1.753(2) y
S2 C21 1.794(3) y
C21 H21A 0.98 no
C21 H21B 0.98 no
C21 H21C 0.98 no
C4 N4 1.332(3) y
N4 H4A 0.90 no
N4 H4B 0.90 no
C5 H5 0.95 no
C5A C6 1.486(3) no
C6 O6 1.221(3) no
C6 C7 1.501(3) no
C7 C8 1.526(3) no
C7 H7A 0.99 no
C7 H7B 0.99 no
C8 C82 1.530(3) no
C8 C81 1.532(3) no
C8 C9 1.538(3) no
C81 H81A 0.98 no
C81 H81B 0.98 no
C81 H81C 0.98 no
C82 H82A 0.98 no
C82 H82B 0.98 no
C82 H82C 0.98 no
C9 C9A 1.506(3) no
C9 H9A 0.99 no
C9 H9B 0.99 no

loop_
_geom_hbond_atom_site_label_D
_geom_hbond_atom_site_label_H
_geom_hbond_atom_site_label_A
_geom_hbond_site_symmetry_A
_geom_hbond_distance_DH
_geom_hbond_distance_HA
_geom_hbond_distance_DA
_geom_hbond_angle_DHA
_geom_hbond_publ_flag
N4 H4A N3 3_667 0.90 2.17 3.067(3) 173.4 y
N4 H4B O6 4_576 0.90 2.15 2.946(3) 147.2 y

loop_
_geom_torsion_atom_site_label_1
_geom_torsion_atom_site_label_2
_geom_torsion_atom_site_label_3
_geom_torsion_atom_site_label_4
_geom_torsion
_geom_torsion_publ_flag
C10A N1 C2 N3 -3.9(4) no
C10A N1 C2 S2 176.91(17) no
N1 C2 S2 C21 2.1(2) y
N3 C2 S2 C21 -177.21(17) y
N1 C2 N3 C4 2.8(4) no
S2 C2 N3 C4 -177.99(16) no
C2 N3 C4 N4 -179.9(2) no
C2 N3 C4 C4A 1.2(3) no
N4 C4 C4A C5 -5.2(4) no
N3 C4 C4A C5 173.6(2) no
N4 C4 C4A C10A 177.7(2) no
N3 C4 C4A C10A -3.5(3) no
C10A C4A C5 C5A 0.2(3) no
C4 C4A C5 C5A -176.9(2) no
C4A C5 C5A C9A -2.5(3) no
C4A C5 C5A C6 177.2(2) no
C5 C5A C6 O6 9.5(3) no
C9A C5A C6 O6 -170.8(2) no
C5 C5A C6 C7 -169.9(2) no
C9A C5A C6 C7 9.7(3) no
O6 C6 C7 C8 140.8(2) no
C5A C6 C7 C8 -39.8(3) no
C6 C7 C8 C82 -62.0(3) no
C6 C7 C8 C81 177.1(2) no
C6 C7 C8 C9 58.1(3) no
C7 C8 C9 C9A -47.8(3) no
C82 C8 C9 C9A 72.6(3) no
C81 C8 C9 C9A -167.7(2) no
C5 C5A C9A N10 1.1(3) no
C6 C5A C9A N10 -178.5(2) no
C5 C5A C9A C9 179.4(2) no
C6 C5A C9A C9 -0.3(3) no
C8 C9 C9A N10 -161.0(2) no
C8 C9 C9A C5A 20.6(3) no
C5A C9A N10 C10A 2.6(3) no
C9 C9A N10 C10A -175.7(2) no
C9A N10 C10A N1 173.8(2) no
C9A N10 C10A C4A -5.2(3) no
C2 N1 C10A N10 -177.8(2) no
C2 N1 C10A C4A 1.1(3) no
C5 C4A C10A N10 3.8(3) no
C4 C4A C10A N10 -178.9(2) no
C5 C4A C10A N1 -175.0(2) no
C4 C4A C10A N1 2.3(3) no

loop_
_cod_related_entry_id
_cod_related_entry_database
_cod_related_entry_code
1 ChemSpider 21126139
